data_1560298
loop_
_publ_author_name
'Meazza, Marta'
'Cruz, Carlos M.'
'Ortu\~no, Ana M.'
'Cuerva, Juan M.'
'Crovetto, Luis'
'Rios, Ramon'

_publ_section_title
;
 Studying the reactivity of alkyl substituted BODIPYs: first
 enantioselective addition of BODIPY to MBH carbonates
;
_journal_issue 12
_journal_name_full 'Chemical Science'
_journal_page_first 4503
_journal_page_last 4508
_journal_paper_doi 10.1039/D0SC06574A
_journal_volume 12
_journal_year 2021
_chemical_formula_moiety 'C22 H21 B F2 N2 O2'
_chemical_formula_sum 'C22 H21 B F2 N2 O2'
_chemical_formula_weight 394.22
_chemical_name_systematic
'methyl 4-(5,5-difluoro-5H-4l4,5l4-dipyrrolo[1,2-c:2',1'-f][1,3,2]diazaborinin-10-yl)-2-methylene-3-phenylpentanoate'
_space_group_crystal_system orthorhombic
_space_group_IT_number 29
_space_group_name_Hall 'P 2c -2ac'
_space_group_name_H-M_alt 'P c a 21'
_atom_sites_solution_hydrogens mixed
_atom_sites_solution_primary dual
_audit_creation_date 2020-06-30
_audit_creation_method
;
Olex2 1.2
(compiled 2017.08.10 svn.r3458 for OlexSys, GUI svn.r5381)
;
_audit_update_record
;
2020-06-30 deposited with the CCDC.	2021-02-04 downloaded from the CCDC.
;
_cell_angle_alpha 90
_cell_angle_beta 90
_cell_angle_gamma 90
_cell_formula_units_Z 4
_cell_length_a 12.6493(2)
_cell_length_b 9.2440(2)
_cell_length_c 18.0005(3)
_cell_measurement_reflns_used 12610
_cell_measurement_temperature 100(2)
_cell_measurement_theta_max 29.7850
_cell_measurement_theta_min 3.5330
_cell_volume 2104.80(7)
_computing_cell_refinement 'CrysAlisPro 1.171.39.9g (Rigaku OD, 2015)'
_computing_data_collection 'CrysAlisPro 1.171.39.9g (Rigaku OD, 2015)'
_computing_data_reduction 'CrysAlisPro 1.171.39.9g (Rigaku OD, 2015)'
_computing_molecular_graphics 'Olex2 (Dolomanov et al., 2009)'
_computing_publication_material 'Olex2 (Dolomanov et al., 2009)'
_computing_structure_refinement 'ShelXL (Sheldrick, 2015)'
_computing_structure_solution 'ShelXT (Sheldrick, 2015)'
_diffrn_ambient_environment air
_diffrn_ambient_temperature 100(2)
_diffrn_detector 'CCD area detector'
_diffrn_detector_area_resol_mean 28.5714
_diffrn_detector_type 'Rigaku HG Saturn724+ (2x2 bin mode)'
_diffrn_measured_fraction_theta_full 0.995
_diffrn_measured_fraction_theta_max 0.969
_diffrn_measurement_details
;
List of Runs (angles in degrees, time in seconds):

  # Type    Start    End  Width  t~exp~   \w     \q     \k     \f   Frames
#--------------------------------------------------------------------------
  1  \w    -37.00  37.00   1.00   10.00    --  -19.00 -19.00  30.00   74
  2  \w    -93.00  10.00   1.00   10.00    --  -19.00 -38.00 -60.00  103
  3  \w    -35.00  11.00   1.00   10.00    --  -19.00  38.00   0.00   46
  4  \w     17.00  69.00   1.00   10.00    --  -19.00  38.00   0.00   52
  5  \w    -45.00   7.00   1.00   10.00    --  -19.00  38.00-180.00   52
  6  \w     10.00  49.00   1.00   10.00    --  -19.00  38.00-180.00   39
  7  \w    -42.00  69.00   1.00   10.00    --  -19.00  38.00 -90.00  111
  8  \w    -34.00   0.00   1.00   10.00    --  -19.00  38.00 -30.00   34
  9  \w    -92.00 -43.00   1.00   10.00    --  -19.00 -19.00  30.00   49
;
_diffrn_measurement_device 'four-circle \k diffractometer'
_diffrn_measurement_device_type 'XtaLAB AFC12 (RCD3): Kappa single'
_diffrn_measurement_method 'profile data from \w-scans'
_diffrn_measurement_specimen_support 'MiTeGen MicroMesh'
_diffrn_orient_matrix_type 'CrysAlisPro convention (1999,Acta A55,543-557)'
_diffrn_orient_matrix_UB_11 0.0353772000
_diffrn_orient_matrix_UB_12 0.0310350000
_diffrn_orient_matrix_UB_13 0.0261044000
_diffrn_orient_matrix_UB_21 -0.0233466000
_diffrn_orient_matrix_UB_22 0.0688045000
_diffrn_orient_matrix_UB_23 -0.0059405000
_diffrn_orient_matrix_UB_31 -0.0366745000
_diffrn_orient_matrix_UB_32 -0.0137226000
_diffrn_orient_matrix_UB_33 0.0289461000
_diffrn_radiation_collimation 0.3
_diffrn_radiation_monochromator 'Confocal mirrors, HF Varimax'
_diffrn_radiation_probe x-ray
_diffrn_radiation_type MoK\a
_diffrn_radiation_wavelength 0.71073
_diffrn_reflns_av_R_equivalents 0.0266
_diffrn_reflns_av_unetI/netI 0.0208
_diffrn_reflns_Laue_measured_fraction_full 0.995
_diffrn_reflns_Laue_measured_fraction_max 0.969
_diffrn_reflns_limit_h_max 18
_diffrn_reflns_limit_h_min -17
_diffrn_reflns_limit_k_max 11
_diffrn_reflns_limit_k_min -13
_diffrn_reflns_limit_l_max 25
_diffrn_reflns_limit_l_min -25
_diffrn_reflns_number 28599
_diffrn_reflns_point_group_measured_fraction_full 0.996
_diffrn_reflns_point_group_measured_fraction_max 0.944
_diffrn_reflns_theta_full 25.242
_diffrn_reflns_theta_max 30.735
_diffrn_reflns_theta_min 3.159
_diffrn_source 'Rotating Anode'
_diffrn_source_current 55.0
_diffrn_source_power 2.475
_diffrn_source_target Mo
_diffrn_source_type 'Rotating Anode'
_diffrn_source_voltage 45.0
_exptl_absorpt_coefficient_mu 0.091
_exptl_absorpt_correction_T_max 1.00000
_exptl_absorpt_correction_T_min 0.52923
_exptl_absorpt_correction_type multi-scan
_exptl_absorpt_process_details
;
CrysAlisPro 1.171.39.9g (Rigaku Oxford Diffraction, 2015) Empirical 
absorption correction using spherical harmonics, implemented in SCALE3 
ABSPACK scaling algorithm.
;
_exptl_crystal_colour 'clear reddish red'
_exptl_crystal_colour_lustre clear
_exptl_crystal_colour_modifier reddish
_exptl_crystal_colour_primary red
_exptl_crystal_density_diffrn 1.244
_exptl_crystal_description irregular
_exptl_crystal_F_000 824
_exptl_crystal_preparation 'crystallization from chloroform'
_exptl_crystal_recrystallization_method 'Re-crystallisation from solvent: Chloroform'
_refine_diff_density_max 0.330
_refine_diff_density_min -0.165
_refine_diff_density_rms 0.040
_refine_ls_abs_structure_details
;
 Flack x determined using 1897 quotients [(I+)-(I-)]/[(I+)+(I-)]
 (Parsons, Flack and Wagner, Acta Cryst. B69 (2013) 249-259).
;
_refine_ls_abs_structure_Flack 0.1(2)
_refine_ls_extinction_method none
_refine_ls_goodness_of_fit_ref 1.090
_refine_ls_hydrogen_treatment mixed
_refine_ls_matrix_type full
_refine_ls_number_parameters 272
_refine_ls_number_reflns 6184
_refine_ls_number_restraints 1
_refine_ls_restrained_S_all 1.090
_refine_ls_R_factor_all 0.0724
_refine_ls_R_factor_gt 0.0612
_refine_ls_shift/su_max 0.000
_refine_ls_shift/su_mean 0.000
_refine_ls_structure_factor_coef Fsqd
_refine_ls_weighting_details 'w=1/[\s^2^(Fo^2^)+(0.0910P)^2^+0.1000P] where P=(Fo^2^+2Fc^2^)/3'
_refine_ls_weighting_scheme calc
_refine_ls_wR_factor_gt 0.1535
_refine_ls_wR_factor_ref 0.1622
_reflns_Friedel_coverage 0.891
_reflns_Friedel_fraction_full 0.996
_reflns_Friedel_fraction_max 0.917
_reflns_number_gt 5151
_reflns_number_total 6184
_reflns_threshold_expression 'I > 2\s(I)'
_cod_data_source_file d0sc06574a2.cif
_cod_data_source_block 2019-mm04
_cod_depositor_comments 'Adding full bibliography for 1560298.cif.'
_cod_database_code 1560298
_shelx_shelxl_version_number 2016/6
_chemical_oxdiff_formula C22H21BF2N2O2
_shelx_space_group_comment
;
The symmetry employed for this shelxl refinement is uniquely defined
by the following loop, which should always be used as a source of
symmetry information in preference to the above space-group names.
They are only intended as comments.
;
_diffrn_measurement_device_type2 'Rigaku AFC12 (Right)'
_reflns_odcompleteness_completeness 99.55
_reflns_odcompleteness_iscentric 1
_reflns_odcompleteness_theta 28.64
_olex2_refinement_description
;
1. Fixed Uiso
 At 1.2 times of:
  All C(H) groups
 At 1.5 times of:
  All C(H,H,H) groups
2.a Ternary CH refined with riding coordinates:
 C10(H10), C12(H12)
2.b Aromatic/amide H refined with riding coordinates:
 C7(H7), C3(H3), C1(H1), C5(H5), C2(H2), C6(H6), C17(H17), C21(H21), C18(H18),
 C20(H20), C19(H19)
2.c Idealised Me refined as rotating group:
 C11(H11A,H11B,H11C), C00L(H00A,H00B,H00C)
;
_olex2_date_sample_completion 2019-12-11
_olex2_date_sample_data_collection 2019-12-11
_olex2_date_sample_submission 2019-12-11
_olex2_submission_original_sample_id mm-8943-36
_olex2_submission_special_instructions 'No special instructions were received'
_oxdiff_exptl_absorpt_empirical_details
;
Empirical correction (ABSPACK) includes:
- Absorption correction using spherical harmonics
- Frame scaling
;
_oxdiff_exptl_absorpt_empirical_full_max 1.664
_oxdiff_exptl_absorpt_empirical_full_min 0.495

loop_
_space_group_symop_operation_xyz
'x, y, z'
'-x, -y, z+1/2'
'x+1/2, -y, z'
'-x+1/2, y, z+1/2'

loop_
_atom_site_label
_atom_site_type_symbol
_atom_site_fract_x
_atom_site_fract_y
_atom_site_fract_z
_atom_site_U_iso_or_equiv
_atom_site_adp_type
_atom_site_occupancy
_atom_site_site_symmetry_order
_atom_site_calc_flag
_atom_site_refinement_flags_posn
_atom_site_refinement_flags_adp
_atom_site_refinement_flags_occupancy
_atom_site_disorder_assembly
_atom_site_disorder_group
O2 O 0.82059(16) 0.4162(3) 0.62384(13) 0.0705(6) Uani 1 1 d . . . . .
F1 F 0.5489(2) 0.8940(4) 0.25003(15) 0.1114(9) Uani 1 1 d . . . . .
O1 O 0.72643(16) 0.3224(2) 0.71550(11) 0.0642(5) Uani 1 1 d . . . . .
F2 F 0.6244(2) 1.0046(3) 0.34890(19) 0.1109(9) Uani 1 1 d . . . . .
C15 C 0.7367(2) 0.3939(3) 0.65201(14) 0.0456(5) Uani 1 1 d . . . . .
C10 C 0.5560(2) 0.5227(3) 0.49433(14) 0.0482(5) Uani 1 1 d . . . . .
H10 H 0.488595 0.540875 0.521793 0.058 Uiso 1 1 calc R . . . .
C9 C 0.5645(2) 0.6380(3) 0.43456(13) 0.0464(5) Uani 1 1 d . . . . .
N1 N 0.4830(2) 0.8421(3) 0.37273(15) 0.0635(6) Uani 1 1 d . . . . .
C8 C 0.6517(2) 0.6454(3) 0.38597(15) 0.0545(6) Uani 1 1 d . . . . .
N2 N 0.6560(2) 0.7519(3) 0.33135(13) 0.0630(6) Uani 1 1 d . . . . .
C12 C 0.64745(19) 0.5369(3) 0.55153(13) 0.0445(5) Uani 1 1 d . . . . .
H12 H 0.714334 0.508032 0.525902 0.053 Uiso 1 1 calc R . . . .
C4 C 0.4815(2) 0.7349(3) 0.42739(14) 0.0500(5) Uani 1 1 d . . . . .
C13 C 0.6338(2) 0.4381(3) 0.61870(13) 0.0485(5) Uani 1 1 d . . . . .
C11 C 0.5482(3) 0.3709(3) 0.46103(19) 0.0643(7) Uani 1 1 d . . . . .
H11A H 0.490358 0.368074 0.424869 0.096 Uiso 1 1 calc GR . . . .
H11B H 0.534504 0.300753 0.500675 0.096 Uiso 1 1 calc GR . . . .
H11C H 0.614867 0.346696 0.436190 0.096 Uiso 1 1 calc GR . . . .
C7 C 0.7426(3) 0.5594(4) 0.37727(19) 0.0687(8) Uani 1 1 d . . . . .
H7 H 0.761153 0.478016 0.406765 0.082 Uiso 1 1 calc R . . . .
C3 C 0.3844(2) 0.7482(4) 0.46592(19) 0.0629(7) Uani 1 1 d . . . . .
H3 H 0.361439 0.690148 0.506381 0.075 Uiso 1 1 calc R . . . .
C16 C 0.6611(2) 0.6933(3) 0.57827(14) 0.0498(5) Uani 1 1 d . . . . .
C1 C 0.3924(3) 0.9151(4) 0.3776(3) 0.0854(11) Uani 1 1 d . . . . .
H1 H 0.373589 0.994056 0.346468 0.103 Uiso 1 1 calc R . . . .
C5 C 0.7451(3) 0.7304(5) 0.2918(2) 0.0821(11) Uani 1 1 d . . . . .
H5 H 0.766793 0.788291 0.250914 0.099 Uiso 1 1 calc R . . . .
C2 C 0.3294(3) 0.8609(5) 0.4339(3) 0.0840(11) Uani 1 1 d . . . . .
H2 H 0.261306 0.894755 0.447763 0.101 Uiso 1 1 calc R . . . .
C00L C 0.8236(3) 0.2741(5) 0.7503(2) 0.0882(12) Uani 1 1 d . . . . .
H00A H 0.860899 0.208024 0.716779 0.132 Uiso 1 1 calc GR . . . .
H00B H 0.806972 0.223723 0.796798 0.132 Uiso 1 1 calc GR . . . .
H00C H 0.868619 0.357856 0.760985 0.132 Uiso 1 1 calc GR . . . .
C14 C 0.5443(3) 0.3923(4) 0.6476(2) 0.0750(9) Uani 1 1 d . . . . .
C6 C 0.8001(3) 0.6137(5) 0.3185(2) 0.0854(11) Uani 1 1 d . . . . .
H6 H 0.865272 0.577371 0.300040 0.102 Uiso 1 1 calc R . . . .
C17 C 0.7558(3) 0.7626(4) 0.5655(2) 0.0726(8) Uani 1 1 d . . . . .
H17 H 0.811604 0.713260 0.540872 0.087 Uiso 1 1 calc R . . . .
C21 C 0.5806(3) 0.7649(4) 0.61425(19) 0.0753(9) Uani 1 1 d . . . . .
H21 H 0.515893 0.716223 0.624040 0.090 Uiso 1 1 calc R . . . .
B1 B 0.5796(3) 0.8785(4) 0.3233(2) 0.0705(10) Uani 1 1 d . . . . .
C18 C 0.7696(5) 0.9044(6) 0.5887(3) 0.117(2) Uani 1 1 d . . . . .
H18 H 0.834867 0.952572 0.580563 0.140 Uiso 1 1 calc R . . . .
C20 C 0.5930(5) 0.9043(5) 0.6358(3) 0.1073(17) Uani 1 1 d . . . . .
H20 H 0.535696 0.952694 0.659261 0.129 Uiso 1 1 calc R . . . .
C19 C 0.6849(7) 0.9768(5) 0.6248(3) 0.129(3) Uani 1 1 d . . . . .
H19 H 0.692551 1.074046 0.640995 0.155 Uiso 1 1 calc R . . . .
H14A H 0.542(3) 0.326(5) 0.685(3) 0.088(12) Uiso 1 1 d . . . . .
H14B H 0.473(3) 0.415(4) 0.631(2) 0.077(11) Uiso 1 1 d . . . . .

loop_
_atom_site_aniso_label
_atom_site_aniso_U_11
_atom_site_aniso_U_22
_atom_site_aniso_U_33
_atom_site_aniso_U_23
_atom_site_aniso_U_13
_atom_site_aniso_U_12
O2 0.0527(10) 0.0903(17) 0.0683(12) 0.0197(11) 0.0009(10) 0.0065(10)
F1 0.1244(19) 0.141(2) 0.0685(12) 0.0470(13) -0.0284(13) -0.0015(17)
O1 0.0708(12) 0.0690(12) 0.0530(10) 0.0210(9) -0.0031(9) 0.0120(10)
F2 0.1193(19) 0.0681(13) 0.145(2) 0.0222(14) -0.0180(17) -0.0409(13)
C15 0.0522(12) 0.0407(10) 0.0440(10) 0.0028(8) -0.0020(9) 0.0046(9)
C10 0.0502(12) 0.0450(12) 0.0494(12) 0.0077(9) -0.0042(10) -0.0014(9)
C9 0.0545(12) 0.0436(11) 0.0410(10) 0.0040(9) -0.0083(9) -0.0060(9)
N1 0.0679(14) 0.0520(12) 0.0705(15) 0.0133(11) -0.0239(12) -0.0065(10)
C8 0.0582(14) 0.0615(15) 0.0438(12) 0.0065(10) -0.0074(10) -0.0052(12)
N2 0.0681(14) 0.0734(15) 0.0476(12) 0.0133(10) -0.0069(10) -0.0192(12)
C12 0.0448(10) 0.0455(11) 0.0433(10) 0.0074(9) -0.0025(9) 0.0014(9)
C4 0.0518(12) 0.0449(11) 0.0533(12) 0.0039(10) -0.0132(10) -0.0082(9)
C13 0.0521(12) 0.0460(12) 0.0474(12) 0.0120(9) -0.0027(10) 0.0007(10)
C11 0.0723(17) 0.0482(14) 0.0723(18) 0.0029(12) -0.0102(14) -0.0100(12)
C7 0.0658(16) 0.084(2) 0.0561(15) -0.0052(15) 0.0026(13) 0.0084(15)
C3 0.0554(15) 0.0655(18) 0.0677(17) -0.0022(12) -0.0070(13) -0.0015(12)
C16 0.0574(13) 0.0454(12) 0.0464(11) 0.0108(9) -0.0133(10) -0.0022(10)
C1 0.084(2) 0.0613(18) 0.111(3) 0.0168(19) -0.035(2) 0.0077(17)
C5 0.078(2) 0.116(3) 0.0531(15) 0.0130(18) 0.0057(15) -0.026(2)
C2 0.0652(19) 0.080(2) 0.107(3) -0.006(2) -0.0194(19) 0.0183(17)
C00L 0.096(3) 0.097(3) 0.071(2) 0.0240(18) -0.0186(19) 0.030(2)
C14 0.0547(16) 0.088(2) 0.082(2) 0.0373(19) 0.0013(14) -0.0007(15)
C6 0.0732(19) 0.122(3) 0.0609(17) -0.0065(19) 0.0111(17) -0.004(2)
C17 0.0800(19) 0.0640(18) 0.0738(19) 0.0140(14) -0.0100(16) -0.0213(15)
C21 0.081(2) 0.076(2) 0.0689(19) -0.0145(15) -0.0154(16) 0.0185(17)
B1 0.085(2) 0.0635(19) 0.0635(18) 0.0241(15) -0.0204(18) -0.0188(17)
C18 0.154(5) 0.081(3) 0.116(4) 0.028(3) -0.044(4) -0.061(3)
C20 0.152(4) 0.078(3) 0.092(3) -0.029(2) -0.038(3) 0.035(3)
C19 0.224(7) 0.047(2) 0.116(4) -0.009(2) -0.078(5) 0.002(3)

loop_
_atom_type_symbol
_atom_type_description
_atom_type_scat_dispersion_real
_atom_type_scat_dispersion_imag
_atom_type_scat_source
C C 0.0033 0.0016 'International Tables Vol C Tables 4.2.6.8 and 6.1.1.4'
H H 0.0000 0.0000 'International Tables Vol C Tables 4.2.6.8 and 6.1.1.4'
B B 0.0013 0.0007 'International Tables Vol C Tables 4.2.6.8 and 6.1.1.4'
F F 0.0171 0.0103 'International Tables Vol C Tables 4.2.6.8 and 6.1.1.4'
N N 0.0061 0.0033 'International Tables Vol C Tables 4.2.6.8 and 6.1.1.4'
O O 0.0106 0.0060 'International Tables Vol C Tables 4.2.6.8 and 6.1.1.4'

loop_
_geom_angle_atom_site_label_1
_geom_angle_atom_site_label_2
_geom_angle_atom_site_label_3
_geom_angle
_geom_angle_site_symmetry_1
_geom_angle_site_symmetry_3
_geom_angle_publ_flag
C15 O1 C00L 116.3(2) . . ?
O2 C15 O1 122.6(2) . . ?
O2 C15 C13 123.9(2) . . ?
O1 C15 C13 113.4(2) . . ?
C9 C10 H10 107.0 . . ?
C9 C10 C12 110.94(19) . . ?
C9 C10 C11 111.8(2) . . ?
C12 C10 H10 107.0 . . ?
C11 C10 H10 107.0 . . ?
C11 C10 C12 112.7(2) . . ?
C8 C9 C10 122.0(2) . . ?
C4 C9 C10 117.7(2) . . ?
C4 C9 C8 120.2(2) . . ?
C4 N1 B1 124.8(3) . . ?
C1 N1 C4 107.5(3) . . ?
C1 N1 B1 127.3(3) . . ?
N2 C8 C9 120.2(3) . . ?
N2 C8 C7 106.8(3) . . ?
C7 C8 C9 132.9(3) . . ?
C8 N2 B1 125.8(3) . . ?
C5 N2 C8 107.6(3) . . ?
C5 N2 B1 126.4(3) . . ?
C10 C12 H12 107.5 . . ?
C13 C12 C10 112.98(19) . . ?
C13 C12 H12 107.5 . . ?
C13 C12 C16 109.2(2) . . ?
C16 C12 C10 111.80(18) . . ?
C16 C12 H12 107.5 . . ?
C9 C4 N1 120.9(3) . . ?
C9 C4 C3 131.9(2) . . ?
N1 C4 C3 107.2(2) . . ?
C15 C13 C12 112.6(2) . . ?
C14 C13 C15 120.3(2) . . ?
C14 C13 C12 127.1(2) . . ?
C10 C11 H11A 109.5 . . ?
C10 C11 H11B 109.5 . . ?
C10 C11 H11C 109.5 . . ?
H11A C11 H11B 109.5 . . ?
H11A C11 H11C 109.5 . . ?
H11B C11 H11C 109.5 . . ?
C8 C7 H7 125.9 . . ?
C6 C7 C8 108.1(3) . . ?
C6 C7 H7 125.9 . . ?
C4 C3 H3 126.3 . . ?
C2 C3 C4 107.3(3) . . ?
C2 C3 H3 126.3 . . ?
C17 C16 C12 118.9(3) . . ?
C21 C16 C12 121.2(3) . . ?
C21 C16 C17 119.9(3) . . ?
N1 C1 H1 124.5 . . ?
N1 C1 C2 111.1(3) . . ?
C2 C1 H1 124.5 . . ?
N2 C5 H5 124.6 . . ?
N2 C5 C6 110.8(3) . . ?
C6 C5 H5 124.6 . . ?
C3 C2 C1 106.8(3) . . ?
C3 C2 H2 126.6 . . ?
C1 C2 H2 126.6 . . ?
O1 C00L H00A 109.5 . . ?
O1 C00L H00B 109.5 . . ?
O1 C00L H00C 109.5 . . ?
H00A C00L H00B 109.5 . . ?
H00A C00L H00C 109.5 . . ?
H00B C00L H00C 109.5 . . ?
C13 C14 H14A 122(3) . . ?
C13 C14 H14B 127(2) . . ?
H14A C14 H14B 110(4) . . ?
C7 C6 H6 126.6 . . ?
C5 C6 C7 106.7(4) . . ?
C5 C6 H6 126.6 . . ?
C16 C17 H17 120.1 . . ?
C16 C17 C18 119.9(5) . . ?
C18 C17 H17 120.1 . . ?
C16 C21 H21 119.8 . . ?
C20 C21 C16 120.4(5) . . ?
C20 C21 H21 119.8 . . ?
F1 B1 N1 110.5(3) . . ?
F1 B1 N2 110.3(4) . . ?
F2 B1 F1 110.3(3) . . ?
F2 B1 N1 108.5(4) . . ?
F2 B1 N2 110.9(3) . . ?
N2 B1 N1 106.2(2) . . ?
C17 C18 H18 120.4 . . ?
C17 C18 C19 119.3(5) . . ?
C19 C18 H18 120.4 . . ?
C21 C20 H20 119.1 . . ?
C21 C20 C19 121.8(5) . . ?
C19 C20 H20 119.1 . . ?
C18 C19 H19 120.6 . . ?
C20 C19 C18 118.7(4) . . ?
C20 C19 H19 120.6 . . ?

loop_
_geom_bond_atom_site_label_1
_geom_bond_atom_site_label_2
_geom_bond_distance
_geom_bond_site_symmetry_2
_geom_bond_publ_flag
O2 C15 1.194(3) . ?
F1 B1 1.383(4) . ?
O1 C15 1.326(3) . ?
O1 C00L 1.451(4) . ?
F2 B1 1.375(5) . ?
C15 C13 1.490(3) . ?
C10 H10 1.0000 . ?
C10 C9 1.518(3) . ?
C10 C12 1.554(3) . ?
C10 C11 1.529(4) . ?
C9 C8 1.409(4) . ?
C9 C4 1.387(4) . ?
N1 C4 1.396(3) . ?
N1 C1 1.333(5) . ?
N1 B1 1.548(5) . ?
C8 N2 1.393(4) . ?
C8 C7 1.407(5) . ?
N2 C5 1.348(5) . ?
N2 B1 1.525(5) . ?
C12 H12 1.0000 . ?
C12 C13 1.525(3) . ?
C12 C16 1.534(4) . ?
C4 C3 1.415(4) . ?
C13 C14 1.316(4) . ?
C11 H11A 0.9800 . ?
C11 H11B 0.9800 . ?
C11 H11C 0.9800 . ?
C7 H7 0.9500 . ?
C7 C6 1.379(6) . ?
C3 H3 0.9500 . ?
C3 C2 1.380(5) . ?
C16 C17 1.378(4) . ?
C16 C21 1.376(4) . ?
C1 H1 0.9500 . ?
C1 C2 1.383(7) . ?
C5 H5 0.9500 . ?
C5 C6 1.371(7) . ?
C2 H2 0.9500 . ?
C00L H00A 0.9800 . ?
C00L H00B 0.9800 . ?
C00L H00C 0.9800 . ?
C14 H14A 0.92(5) . ?
C14 H14B 0.98(4) . ?
C6 H6 0.9500 . ?
C17 H17 0.9500 . ?
C17 C18 1.387(7) . ?
C21 H21 0.9500 . ?
C21 C20 1.355(6) . ?
C18 H18 0.9500 . ?
C18 C19 1.420(10) . ?
C20 H20 0.9500 . ?
C20 C19 1.357(10) . ?
C19 H19 0.9500 . ?
